data_7030457
loop_
_publ_author_name
'Kreye, Markus'
'Daniliuc, Constantin G.'
'Freytag, Matthias'
'Jones, Peter G.'
'Walter, Marc D.'

_publ_section_title
;
 Coordination chemistry of sterically encumbered pyrrolyl ligands to
 chromium(ii): mono(pyrrolyl)chromium and diazachromocene formation.
;
_journal_issue 24
_journal_name_full 'Dalton transactions (Cambridge, England : 2003)'
_journal_page_first 9052
_journal_page_last 9060
_journal_paper_doi 10.1039/c4dt00533c
_journal_volume 43
_journal_year 2014
_chemical_formula_sum 'C20 H40 Cl Cr N3'
_chemical_formula_weight 410.00
_chemical_name_systematic
; 
 ? 
;
_space_group_IT_number 14
_symmetry_cell_setting monoclinic
_symmetry_space_group_name_Hall '-P 2yn'
_symmetry_space_group_name_H-M 'P 1 21/n 1'
_atom_sites_solution_hydrogens geom
_atom_sites_solution_primary direct
_atom_sites_solution_secondary difmap
_audit_creation_method SHELXL-97
_cell_angle_alpha 90.00
_cell_angle_beta 93.221(4)
_cell_angle_gamma 90.00
_cell_formula_units_Z 4
_cell_length_a 9.6784(4)
_cell_length_b 17.7933(7)
_cell_length_c 12.8412(5)
_cell_measurement_reflns_used 18749
_cell_measurement_temperature 100(2)
_cell_measurement_theta_max 75.7906
_cell_measurement_theta_min 3.4444
_cell_volume 2207.90(15)
_computing_cell_refinement
; 
CrysAlisPro, Oxford Diffraction Ltd., 
Version 1.171.35.19 (release 27-10-2011 CrysAlis171 .NET) 
(compiled Oct 27 2011,15:02:11) 
;
_computing_data_collection
; 
CrysAlisPro, Oxford Diffraction Ltd., 
Version 1.171.35.19 (release 27-10-2011 CrysAlis171 .NET) 
(compiled Oct 27 2011,15:02:11) 
;
_computing_data_reduction
; 
CrysAlisPro, Oxford Diffraction Ltd., 
Version 1.171.35.19 (release 27-10-2011 CrysAlis171 .NET) 
(compiled Oct 27 2011,15:02:11) 
;
_computing_molecular_graphics 'Bruker XP'
_computing_publication_material SHELXL-97
_computing_structure_refinement 'SHELXL-97 (Sheldrick, 1997)'
_computing_structure_solution 'SHELXS-97 (Sheldrick, 1990)'
_diffrn_ambient_temperature 100(2)
_diffrn_detector_area_resol_mean 10.3543
_diffrn_measured_fraction_theta_full 0.999
_diffrn_measured_fraction_theta_max 0.993
_diffrn_measurement_device_type 'Oxford Diffraction Xcalibur, Atlas, Nova'
_diffrn_measurement_method '\w scans'
_diffrn_radiation_monochromator mirror
_diffrn_radiation_source 'Nova (Cu) X-ray Source'
_diffrn_radiation_type 'Cu K\a'
_diffrn_radiation_wavelength 1.54184
_diffrn_reflns_av_R_equivalents 0.0618
_diffrn_reflns_av_sigmaI/netI 0.0253
_diffrn_reflns_limit_h_max 12
_diffrn_reflns_limit_h_min -12
_diffrn_reflns_limit_k_max 22
_diffrn_reflns_limit_k_min -21
_diffrn_reflns_limit_l_max 15
_diffrn_reflns_limit_l_min -16
_diffrn_reflns_number 46931
_diffrn_reflns_theta_full 75.00
_diffrn_reflns_theta_max 75.98
_diffrn_reflns_theta_min 4.25
_exptl_absorpt_coefficient_mu 5.414
_exptl_absorpt_correction_T_max 1.00000
_exptl_absorpt_correction_T_min 0.15889
_exptl_absorpt_correction_type multi-scan
_exptl_absorpt_process_details
; 
CrysAlisPro, Oxford Diffraction Ltd., 
Version 1.171.35.19 (release 27-10-2011 CrysAlis171 .NET) 
(compiled Oct 27 2011,15:02:11) 
;
_exptl_crystal_colour blue
_exptl_crystal_density_diffrn 1.233
_exptl_crystal_density_method 'not measured'
_exptl_crystal_description tablet
_exptl_crystal_F_000 888
_exptl_crystal_size_max 0.07
_exptl_crystal_size_mid 0.03
_exptl_crystal_size_min 0.03
_refine_diff_density_max 0.346
_refine_diff_density_min -0.313
_refine_diff_density_rms 0.048
_refine_ls_extinction_method none
_refine_ls_goodness_of_fit_ref 1.042
_refine_ls_hydrogen_treatment constr
_refine_ls_matrix_type full
_refine_ls_number_parameters 238
_refine_ls_number_reflns 4578
_refine_ls_number_restraints 0
_refine_ls_restrained_S_all 1.042
_refine_ls_R_factor_all 0.0355
_refine_ls_R_factor_gt 0.0305
_refine_ls_shift/su_max 0.001
_refine_ls_shift/su_mean 0.000
_refine_ls_structure_factor_coef Fsqd
_refine_ls_weighting_details 'calc w=1/[\s^2^(Fo^2^)+(0.0394P)^2^+0.7604P] where P=(Fo^2^+2Fc^2^)/3'
_refine_ls_weighting_scheme calc
_refine_ls_wR_factor_gt 0.0745
_refine_ls_wR_factor_ref 0.0770
_reflns_number_gt 4142
_reflns_number_total 4578
_reflns_threshold_expression >2sigma(I)
_cod_data_source_file c4dt00533c2.cif
_cod_data_source_block mk65
_cod_depositor_comments 'Adding full bibliography for 7030454--7030458.cif.'
_cod_original_cell_volume 2207.91(15)
_cod_original_sg_symbol_H-M 'P 21/n'
_cod_database_code 7030457

loop_
_symmetry_equiv_pos_as_xyz
'x, y, z'
'-x+1/2, y+1/2, -z+1/2'
'-x, -y, -z'
'x-1/2, -y-1/2, z-1/2'

loop_
_atom_site_label
_atom_site_type_symbol
_atom_site_fract_x
_atom_site_fract_y
_atom_site_fract_z
_atom_site_U_iso_or_equiv
_atom_site_adp_type
_atom_site_occupancy
_atom_site_symmetry_multiplicity
_atom_site_calc_flag
_atom_site_refinement_flags
Cr Cr 0.49049(2) 0.220461(13) 0.095433(19) 0.01472(8) Uani 1 1 d .
Cl Cl 0.55969(4) 0.30930(2) 0.22502(3) 0.02232(10) Uani 1 1 d .
N1 N 0.60698(13) 0.13576(7) 0.16495(10) 0.0153(2) Uani 1 1 d .
N2 N 0.40509(13) 0.15198(8) -0.03702(10) 0.0194(3) Uani 1 1 d .
N3 N 0.37728(14) 0.30880(8) 0.00805(11) 0.0223(3) Uani 1 1 d .
C1 C 0.56779(15) 0.08635(8) 0.24156(11) 0.0154(3) Uani 1 1 d .
C2 C 0.67738(15) 0.03805(8) 0.26893(12) 0.0167(3) Uani 1 1 d .
C3 C 0.78909(15) 0.05897(9) 0.20769(12) 0.0172(3) Uani 1 1 d .
C4 C 0.74346(15) 0.11884(8) 0.14513(12) 0.0162(3) Uani 1 1 d .
C5 C 0.42775(15) 0.08852(9) 0.29200(12) 0.0173(3) Uani 1 1 d .
C6 C 0.34482(17) 0.01580(9) 0.27046(14) 0.0237(3) Uani 1 1 d .
H6A H 0.2592 0.0175 0.3077 0.036 Uiso 1 1 calc R
H6B H 0.4004 -0.0275 0.2946 0.036 Uiso 1 1 calc R
H6C H 0.3221 0.0112 0.1954 0.036 Uiso 1 1 calc R
C7 C 0.45130(17) 0.09855(9) 0.41079(12) 0.0226(3) Uani 1 1 d .
H7A H 0.4998 0.1460 0.4255 0.034 Uiso 1 1 calc R
H7B H 0.5072 0.0567 0.4396 0.034 Uiso 1 1 calc R
H7C H 0.3618 0.0992 0.4429 0.034 Uiso 1 1 calc R
C8 C 0.33453(16) 0.15421(9) 0.25579(12) 0.0198(3) Uani 1 1 d .
H8A H 0.3811 0.2018 0.2734 0.030 Uiso 1 1 calc R
H8B H 0.2472 0.1516 0.2907 0.030 Uiso 1 1 calc R
H8C H 0.3157 0.1513 0.1801 0.030 Uiso 1 1 calc R
C9 C 0.68674(17) -0.02557(9) 0.34654(13) 0.0217(3) Uani 1 1 d .
H9A H 0.7326 -0.0079 0.4120 0.033 Uiso 1 1 calc R
H9B H 0.7403 -0.0669 0.3184 0.033 Uiso 1 1 calc R
H9C H 0.5934 -0.0433 0.3596 0.033 Uiso 1 1 calc R
C10 C 0.92870(16) 0.02065(9) 0.21646(13) 0.0214(3) Uani 1 1 d .
H10A H 0.9812 0.0339 0.1560 0.032 Uiso 1 1 calc R
H10B H 0.9157 -0.0339 0.2185 0.032 Uiso 1 1 calc R
H10C H 0.9797 0.0371 0.2805 0.032 Uiso 1 1 calc R
C11 C 0.83022(15) 0.16200(9) 0.06868(12) 0.0183(3) Uani 1 1 d .
C12 C 0.88194(17) 0.10923(10) -0.01641(13) 0.0240(3) Uani 1 1 d .
H12A H 0.9419 0.0704 0.0162 0.036 Uiso 1 1 calc R
H12B H 0.9343 0.1384 -0.0656 0.036 Uiso 1 1 calc R
H12C H 0.8025 0.0854 -0.0538 0.036 Uiso 1 1 calc R
C13 C 0.95626(17) 0.19818(10) 0.12812(14) 0.0249(3) Uani 1 1 d .
H13A H 0.9243 0.2344 0.1789 0.037 Uiso 1 1 calc R
H13B H 1.0133 0.2241 0.0786 0.037 Uiso 1 1 calc R
H13C H 1.0113 0.1590 0.1646 0.037 Uiso 1 1 calc R
C14 C 0.75366(17) 0.22722(9) 0.01346(13) 0.0224(3) Uani 1 1 d .
H14A H 0.6709 0.2081 -0.0253 0.034 Uiso 1 1 calc R
H14B H 0.8146 0.2513 -0.0350 0.034 Uiso 1 1 calc R
H14C H 0.7265 0.2640 0.0653 0.034 Uiso 1 1 calc R
C15 C 0.29805(18) 0.27431(10) -0.08325(14) 0.0263(4) Uani 1 1 d .
H15A H 0.2843 0.3120 -0.1396 0.032 Uiso 1 1 calc R
H15B H 0.2059 0.2579 -0.0623 0.032 Uiso 1 1 calc R
C16 C 0.37705(18) 0.20758(10) -0.12239(13) 0.0247(3) Uani 1 1 d .
H16A H 0.3225 0.1834 -0.1807 0.030 Uiso 1 1 calc R
H16B H 0.4657 0.2249 -0.1490 0.030 Uiso 1 1 calc R
C17 C 0.49895(18) 0.09302(10) -0.07507(14) 0.0270(4) Uani 1 1 d .
H17A H 0.4467 0.0596 -0.1235 0.041 Uiso 1 1 calc R
H17B H 0.5378 0.0638 -0.0157 0.041 Uiso 1 1 calc R
H17C H 0.5741 0.1168 -0.1111 0.041 Uiso 1 1 calc R
C18 C 0.27435(18) 0.11285(10) -0.01482(14) 0.0274(4) Uani 1 1 d .
H18A H 0.2102 0.1487 0.0146 0.041 Uiso 1 1 calc R
H18B H 0.2943 0.0722 0.0353 0.041 Uiso 1 1 calc R
H18C H 0.2323 0.0919 -0.0797 0.041 Uiso 1 1 calc R
C19 C 0.4786(2) 0.36347(10) -0.03021(16) 0.0324(4) Uani 1 1 d .
H19A H 0.4292 0.4035 -0.0693 0.049 Uiso 1 1 calc R
H19B H 0.5412 0.3377 -0.0758 0.049 Uiso 1 1 calc R
H19C H 0.5323 0.3853 0.0293 0.049 Uiso 1 1 calc R
C20 C 0.28042(18) 0.35083(10) 0.07199(15) 0.0288(4) Uani 1 1 d .
H20A H 0.3325 0.3758 0.1298 0.043 Uiso 1 1 calc R
H20B H 0.2135 0.3159 0.0999 0.043 Uiso 1 1 calc R
H20C H 0.2312 0.3886 0.0286 0.043 Uiso 1 1 calc R

loop_
_atom_site_aniso_label
_atom_site_aniso_U_11
_atom_site_aniso_U_22
_atom_site_aniso_U_33
_atom_site_aniso_U_23
_atom_site_aniso_U_13
_atom_site_aniso_U_12
Cr 0.01348(12) 0.01438(13) 0.01603(13) 0.00033(9) -0.00162(9) 0.00048(9)
Cl 0.02222(18) 0.01914(18) 0.02498(19) -0.00449(13) -0.00404(14) -0.00122(13)
N1 0.0136(6) 0.0158(6) 0.0166(6) 0.0002(5) 0.0013(5) -0.0007(5)
N2 0.0171(6) 0.0222(7) 0.0187(6) -0.0019(5) -0.0015(5) 0.0001(5)
N3 0.0207(7) 0.0199(7) 0.0255(7) 0.0028(5) -0.0044(6) 0.0028(5)
C1 0.0153(7) 0.0151(7) 0.0159(7) -0.0005(5) 0.0005(5) -0.0009(5)
C2 0.0157(7) 0.0168(7) 0.0174(7) -0.0001(6) 0.0004(6) -0.0001(5)
C3 0.0144(7) 0.0183(7) 0.0188(7) -0.0022(6) -0.0003(6) 0.0005(6)
C4 0.0136(7) 0.0173(7) 0.0178(7) -0.0008(5) 0.0009(5) 0.0004(5)
C5 0.0154(7) 0.0184(7) 0.0183(7) 0.0012(6) 0.0025(6) -0.0001(6)
C6 0.0191(7) 0.0215(8) 0.0308(9) 0.0003(6) 0.0046(6) -0.0038(6)
C7 0.0225(8) 0.0263(8) 0.0193(8) 0.0022(6) 0.0044(6) 0.0027(6)
C8 0.0157(7) 0.0231(8) 0.0207(8) 0.0017(6) 0.0033(6) 0.0022(6)
C9 0.0223(8) 0.0193(8) 0.0236(8) 0.0037(6) 0.0012(6) 0.0024(6)
C10 0.0164(7) 0.0230(8) 0.0249(8) -0.0004(6) 0.0000(6) 0.0035(6)
C11 0.0142(7) 0.0213(7) 0.0195(7) -0.0003(6) 0.0017(6) -0.0011(6)
C12 0.0211(8) 0.0278(8) 0.0236(8) -0.0017(6) 0.0056(6) -0.0014(6)
C13 0.0170(7) 0.0318(9) 0.0258(8) -0.0004(7) 0.0007(6) -0.0071(6)
C14 0.0192(7) 0.0239(8) 0.0245(8) 0.0050(6) 0.0038(6) -0.0013(6)
C15 0.0247(8) 0.0293(9) 0.0239(8) 0.0030(7) -0.0077(7) 0.0044(7)
C16 0.0234(8) 0.0314(9) 0.0189(8) 0.0012(6) -0.0030(6) 0.0014(7)
C17 0.0242(8) 0.0270(9) 0.0295(9) -0.0099(7) -0.0023(7) 0.0031(7)
C18 0.0238(8) 0.0323(9) 0.0260(9) -0.0064(7) 0.0003(7) -0.0084(7)
C19 0.0296(9) 0.0268(9) 0.0402(10) 0.0121(8) -0.0030(8) -0.0020(7)
C20 0.0240(8) 0.0250(8) 0.0365(10) -0.0032(7) -0.0049(7) 0.0082(7)

loop_
_atom_type_symbol
_atom_type_description
_atom_type_scat_dispersion_real
_atom_type_scat_dispersion_imag
_atom_type_scat_source
C C 0.0181 0.0091 'International Tables Vol C Tables 4.2.6.8 and 6.1.1.4'
H H 0.0000 0.0000 'International Tables Vol C Tables 4.2.6.8 and 6.1.1.4'
N N 0.0311 0.0180 'International Tables Vol C Tables 4.2.6.8 and 6.1.1.4'
Cl Cl 0.3639 0.7018 'International Tables Vol C Tables 4.2.6.8 and 6.1.1.4'
Cr Cr -0.1635 2.4439 'International Tables Vol C Tables 4.2.6.8 and 6.1.1.4'

loop_
_geom_angle_atom_site_label_1
_geom_angle_atom_site_label_2
_geom_angle_atom_site_label_3
_geom_angle
N1 Cr N3 174.54(5)
N1 Cr N2 95.86(5)
N3 Cr N2 81.20(5)
N1 Cr Cl 93.31(4)
N3 Cr Cl 89.68(4)
N2 Cr Cl 170.83(4)
C1 N1 C4 107.00(12)
C1 N1 Cr 127.38(10)
C4 N1 Cr 125.60(10)
C18 N2 C17 105.95(13)
C18 N2 C16 109.29(13)
C17 N2 C16 108.41(13)
C18 N2 Cr 113.31(10)
C17 N2 Cr 115.58(10)
C16 N2 Cr 104.15(10)
C20 N3 C19 107.63(14)
C20 N3 C15 109.19(13)
C19 N3 C15 109.18(14)
C20 N3 Cr 113.09(11)
C19 N3 Cr 108.61(10)
C15 N3 Cr 109.07(10)
N1 C1 C2 109.55(13)
N1 C1 C5 124.48(13)
C2 C1 C5 125.88(13)
C1 C2 C3 106.89(13)
C1 C2 C9 130.23(14)
C3 C2 C9 122.88(14)
C4 C3 C2 107.05(13)
C4 C3 C10 129.91(14)
C2 C3 C10 123.02(14)
C3 C4 N1 109.50(13)
C3 C4 C11 125.86(13)
N1 C4 C11 124.61(13)
C8 C5 C1 114.19(12)
C8 C5 C6 107.12(13)
C1 C5 C6 111.52(12)
C8 C5 C7 105.30(13)
C1 C5 C7 109.62(12)
C6 C5 C7 108.79(13)
C14 C11 C4 114.10(13)
C14 C11 C13 105.17(13)
C4 C11 C13 109.78(13)
C14 C11 C12 107.51(13)
C4 C11 C12 111.06(13)
C13 C11 C12 108.95(13)
N3 C15 C16 109.63(13)
N2 C16 C15 110.55(14)

loop_
_geom_bond_atom_site_label_1
_geom_bond_atom_site_label_2
_geom_bond_distance
Cr N1 2.0557(13)
Cr N3 2.1892(13)
Cr N2 2.2142(13)
Cr Cl 2.3646(4)
N1 C1 1.3880(19)
N1 C4 1.3921(19)
N2 C18 1.486(2)
N2 C17 1.488(2)
N2 C16 1.490(2)
N3 C20 1.483(2)
N3 C19 1.484(2)
N3 C15 1.496(2)
C1 C2 1.395(2)
C1 C5 1.535(2)
C2 C3 1.422(2)
C2 C9 1.508(2)
C3 C4 1.391(2)
C3 C10 1.512(2)
C4 C11 1.533(2)
C5 C8 1.533(2)
C5 C6 1.540(2)
C5 C7 1.540(2)
C11 C14 1.530(2)
C11 C13 1.543(2)
C11 C12 1.545(2)
C15 C16 1.513(2)

loop_
_geom_torsion_atom_site_label_1
_geom_torsion_atom_site_label_2
_geom_torsion_atom_site_label_3
_geom_torsion_atom_site_label_4
_geom_torsion
N3 Cr N1 C1 -149.2(5)
N2 Cr N1 C1 -92.09(12)
Cl Cr N1 C1 87.65(12)
N3 Cr N1 C4 32.8(6)
N2 Cr N1 C4 89.88(12)
Cl Cr N1 C4 -90.38(12)
N1 Cr N2 C18 89.06(11)
N3 Cr N2 C18 -95.58(12)
Cl Cr N2 C18 -89.3(3)
N1 Cr N2 C17 -33.49(12)
N3 Cr N2 C17 141.88(12)
Cl Cr N2 C17 148.1(2)
N1 Cr N2 C16 -152.28(10)
N3 Cr N2 C16 23.08(10)
Cl Cr N2 C16 29.3(3)
N1 Cr N3 C20 -175.7(5)
N2 Cr N3 C20 126.64(12)
Cl Cr N3 C20 -52.36(11)
N1 Cr N3 C19 -56.3(6)
N2 Cr N3 C19 -113.96(12)
Cl Cr N3 C19 67.04(12)
N1 Cr N3 C15 62.6(6)
N2 Cr N3 C15 4.94(11)
Cl Cr N3 C15 -174.06(10)
C4 N1 C1 C2 -0.80(16)
Cr N1 C1 C2 -179.13(10)
C4 N1 C1 C5 175.89(13)
Cr N1 C1 C5 -2.4(2)
N1 C1 C2 C3 0.65(17)
C5 C1 C2 C3 -175.98(14)
N1 C1 C2 C9 -179.20(15)
C5 C1 C2 C9 4.2(3)
C1 C2 C3 C4 -0.25(17)
C9 C2 C3 C4 179.62(14)
C1 C2 C3 C10 178.63(14)
C9 C2 C3 C10 -1.5(2)
C2 C3 C4 N1 -0.24(17)
C10 C3 C4 N1 -179.02(15)
C2 C3 C4 C11 177.71(14)
C10 C3 C4 C11 -1.1(3)
C1 N1 C4 C3 0.64(17)
Cr N1 C4 C3 179.01(10)
C1 N1 C4 C11 -177.35(13)
Cr N1 C4 C11 1.0(2)
N1 C1 C5 C8 -3.8(2)
C2 C1 C5 C8 172.36(14)
N1 C1 C5 C6 117.82(16)
C2 C1 C5 C6 -66.03(19)
N1 C1 C5 C7 -121.65(15)
C2 C1 C5 C7 54.5(2)
C3 C4 C11 C14 -177.79(15)
N1 C4 C11 C14 -0.1(2)
C3 C4 C11 C13 -60.0(2)
N1 C4 C11 C13 117.62(16)
C3 C4 C11 C12 60.5(2)
N1 C4 C11 C12 -121.83(16)
C20 N3 C15 C16 -156.56(14)
C19 N3 C15 C16 86.02(17)
Cr N3 C15 C16 -32.52(16)
C18 N2 C16 C15 72.65(17)
C17 N2 C16 C15 -172.31(13)
Cr N2 C16 C15 -48.73(15)
N3 C15 C16 N2 56.54(18)
